data_7012646
loop_
_publ_author_name
'Samochocka, K.'
'Fokt, I.'
'Anulewicz-Ostrowska, R.'
'Przewloka, T.'
'Mazurek, A. P.'
'Fuks, L.'
'Lewandowski, W.'
'Kozerski, L.'
'Bocian, W.'
'Bednarek, E.'
'Lewandowska, H.'
'Sitkowski, J.'
'Priebe, W.'

_publ_section_title
;
 Platinum(ii) and palladium(ii) complexes with methyl
 3,4-diamino-2,3,4,6-tetradeoxy-?-l-lyxo-hexopyranoside
;
_journal_issue 11
_journal_name_full 'Dalton Transactions'
_journal_page_first 2177
_journal_paper_doi 10.1039/b212681h
_journal_year 2003
_chemical_formula_moiety
;
cis-Pd (II) complex with methyl-3,4-diamino-2,3,4,6-tetradeoxy-
alpha-L-lyxo-heksopyranoside with ethanol (2:1)
;
_chemical_formula_sum 'C16 H38 Cl4 N4 O5 Pd2'
_chemical_formula_weight 721.10
_chemical_name_systematic
; 
? 
;
_space_group_IT_number 19
_symmetry_cell_setting orthorhombic
_symmetry_space_group_name_Hall 'P 2ac 2ab'
_symmetry_space_group_name_H-M 'P 21 21 21'
_atom_sites_solution_hydrogens geom
_atom_sites_solution_primary direct
_atom_sites_solution_secondary difmap
_audit_creation_method SHELXL-97
_cell_angle_alpha 90.00
_cell_angle_beta 90.00
_cell_angle_gamma 90.00
_cell_formula_units_Z 4
_cell_length_a 7.714(2)
_cell_length_b 7.718(2)
_cell_length_c 43.528(9)
_cell_measurement_temperature 293(2)
_cell_volume 2591.5(11)
_computing_cell_refinement CrysAlisRED
_computing_data_collection CrysAlisCCD
_computing_data_reduction CrysAlisRED
_computing_molecular_graphics SHELXP-93
_computing_publication_material SHELXTL-97
_computing_structure_refinement 'SHELXL-97 (Sheldrick, 1997)'
_computing_structure_solution 'SHELXS-97 (Sheldrick, 1990)'
_diffrn_ambient_temperature 293(2)
_diffrn_detector_area_resol_mean 1024
_diffrn_measured_fraction_theta_full 0.991
_diffrn_measured_fraction_theta_max 0.991
_diffrn_measurement_device_type KM4CCD
_diffrn_measurement_method 'omega scan'
_diffrn_radiation_monochromator graphite
_diffrn_radiation_source 'fine-focus sealed tube'
_diffrn_radiation_type MoK\a
_diffrn_radiation_wavelength 0.71073
_diffrn_reflns_av_R_equivalents 0.0977
_diffrn_reflns_av_sigmaI/netI 0.0585
_diffrn_reflns_limit_h_max 9
_diffrn_reflns_limit_h_min -9
_diffrn_reflns_limit_k_max 9
_diffrn_reflns_limit_k_min -7
_diffrn_reflns_limit_l_max 51
_diffrn_reflns_limit_l_min -51
_diffrn_reflns_number 14285
_diffrn_reflns_theta_full 25.00
_diffrn_reflns_theta_max 25.00
_diffrn_reflns_theta_min 3.53
_diffrn_standards_decay_% 2
_diffrn_standards_interval_count '50 frame'
_diffrn_standards_number '1 frame'
_exptl_absorpt_coefficient_mu 1.834
_exptl_absorpt_correction_T_max 0.585
_exptl_absorpt_correction_T_min 0.427
_exptl_absorpt_correction_type numerical
_exptl_crystal_colour YELLOW
_exptl_crystal_density_diffrn 1.848
_exptl_crystal_density_method 'not measured'
_exptl_crystal_description PRISMATIC
_exptl_crystal_F_000 1448
_exptl_crystal_size_max 0.1
_exptl_crystal_size_mid 0.1
_exptl_crystal_size_min 0.05
_refine_diff_density_max 2.124
_refine_diff_density_min -1.236
_refine_diff_density_rms 0.241
_refine_ls_abs_structure_details 'Flack H D (1983), Acta Cryst. A39, 876-881'
_refine_ls_abs_structure_Flack -1.89(15)
_refine_ls_extinction_coef 0.0117(11)
_refine_ls_extinction_expression Fc^*^=kFc[1+0.001xFc^2^\l^3^/sin(2\q)]^-1/4^
_refine_ls_extinction_method SHELXL
_refine_ls_goodness_of_fit_ref 1.106
_refine_ls_hydrogen_treatment mixed
_refine_ls_matrix_type full
_refine_ls_number_parameters 302
_refine_ls_number_reflns 4500
_refine_ls_number_restraints 0
_refine_ls_restrained_S_all 1.106
_refine_ls_R_factor_all 0.0630
_refine_ls_R_factor_gt 0.0621
_refine_ls_shift/su_max 4.744
_refine_ls_shift/su_mean 0.235
_refine_ls_structure_factor_coef Fsqd
_refine_ls_weighting_details 'calc w=1/[\s^2^(Fo^2^)+(0.1050P)^2^+19.5427P] where P=(Fo^2^+2Fc^2^)/3'
_refine_ls_weighting_scheme calc
_refine_ls_wR_factor_gt 0.1735
_refine_ls_wR_factor_ref 0.1745
_reflns_number_gt 4412
_reflns_number_total 4500
_reflns_threshold_expression >2sigma(I)
_cod_data_source_file b212681h.txt
_cod_data_source_block cis-Pd_(II)
_cod_depositor_comments
;
The following automatic conversions were performed:
'_symmetry_cell_setting' value 'ORTHORHOMBIC' changed to 'orthorhombic'
according to '/home/saulius/struct/CIF-dictionaries/cif_core.dic'
dictionary named 'cif_core.dic' version 2.4.1 from
2010-06-29.

'_exptl_absorpt_correction_type' value 'NUMERICAL' changed to
'numerical' according to
'/home/saulius/struct/CIF-dictionaries/cif_core.dic' dictionary named
'cif_core.dic' version 2.4.1 from 2010-06-29.

Automatic conversion script
Id: cif_fix_enum 1527 2010-12-29 10:47:43Z saulius 
;
_cod_original_sg_symbol_H-M P2(1)2(1)2(1)
_cod_database_code 7012646

loop_
_symmetry_equiv_pos_as_xyz
'x, y, z'
'-x+1/2, -y, z+1/2'
'-x, y+1/2, -z+1/2'
'x+1/2, -y+1/2, -z'

loop_
_atom_site_label
_atom_site_type_symbol
_atom_site_fract_x
_atom_site_fract_y
_atom_site_fract_z
_atom_site_U_iso_or_equiv
_atom_site_adp_type
_atom_site_occupancy
_atom_site_symmetry_multiplicity
_atom_site_calc_flag
_atom_site_refinement_flags
_atom_site_disorder_assembly
_atom_site_disorder_group
Pd1 Pd 1.16858(8) 0.62283(8) 0.872230(16) 0.0198(3) Uani 1 1 d . . .
Cl11 Cl 1.3283(7) 0.7437(8) 0.91070(11) 0.0772(13) Uani 1 1 d . . .
Cl12 Cl 1.0223(8) 0.4482(6) 0.90548(11) 0.0777(13) Uani 1 1 d . . .
N1 N 1.036(2) 0.517(2) 0.8375(4) 0.073(4) Uani 1 1 d . . .
H1A H 1.0724 0.4082 0.8340 0.05(4) Uiso 1 1 calc R . .
H1B H 0.9219 0.5140 0.8420 0.6(6) Uiso 1 1 calc R . .
N2 N 1.282(2) 0.765(2) 0.8412(3) 0.066(4) Uani 1 1 d . . .
H2A H 1.2392 0.8732 0.8418 0.02(2) Uiso 1 1 calc R . .
H2B H 1.3967 0.7707 0.8452 0.03(3) Uiso 1 1 calc R . .
O11 O 1.1542(19) 0.3989(18) 0.7751(4) 0.090(4) Uani 1 1 d . . .
C11 C 1.332(3) 0.453(3) 0.7747(5) 0.073(5) Uani 1 1 d . . .
H11 H 1.4054 0.3498 0.7727 0.3(2) Uiso 1 1 calc R . .
C21 C 1.370(3) 0.539(3) 0.8047(6) 0.097(7) Uani 1 1 d . . .
H211 H 1.4901 0.5758 0.8048 0.07(3) Uiso 1 1 calc R . .
H212 H 1.3554 0.4549 0.8211 0.2(6) Uiso 1 1 calc R . .
C31 C 1.256(2) 0.692(3) 0.8110(5) 0.076(5) Uani 1 1 d . . .
H31 H 1.2809 0.7820 0.7957 0.04(3) Uiso 1 1 calc R . .
C41 C 1.068(2) 0.636(3) 0.8073(4) 0.062(4) Uani 1 1 d . . .
H41 H 0.9936 0.7384 0.8085 0.00(2) Uiso 1 1 calc R . .
C51 C 1.036(3) 0.547(3) 0.7789(4) 0.074(5) Uani 1 1 d . . .
H51 H 1.0497 0.6274 0.7617 0.05(4) Uiso 1 1 calc R . .
C61 C 1.335(5) 0.471(5) 0.7212(6) 0.130(13) Uani 1 1 d . . .
H611 H 1.3681 0.5491 0.7051 0.12(9) Uiso 1 1 calc R . .
H612 H 1.2143 0.4429 0.7192 2.0(13) Uiso 1 1 calc R . .
H613 H 1.4030 0.3676 0.7200 0.5(7) Uiso 1 1 calc R . .
O21 O 1.365(2) 0.558(2) 0.7521(3) 0.097(5) Uani 1 1 d . . .
C71 C 0.852(3) 0.466(6) 0.7779(9) 0.148(15) Uani 1 1 d . . .
H711 H 0.8343 0.4108 0.7583 0.4(3) Uiso 1 1 calc R . .
H712 H 0.7664 0.5545 0.7808 2(5) Uiso 1 1 calc R . .
H713 H 0.8411 0.3808 0.7939 0.2(8) Uiso 1 1 calc R . .
Pd2 Pd 0.87279(8) 0.91860(8) 0.877783(16) 0.0198(3) Uani 1 1 d . . .
Cl21 Cl 0.9957(8) 1.0788(7) 0.83941(11) 0.0791(13) Uani 1 1 d . . .
Cl22 Cl 0.6982(7) 0.7730(8) 0.84471(12) 0.0779(13) Uani 1 1 d . . .
N3 N 1.010(2) 1.028(2) 0.9094(3) 0.069(4) Uani 1 1 d . . .
H3A H 1.1189 0.9878 0.9080 0.04(4) Uiso 1 1 calc R . .
H3B H 1.0136 1.1428 0.9054 0.00(2) Uiso 1 1 calc R . .
N4 N 0.768(2) 0.789(3) 0.9128(3) 0.075(4) Uani 1 1 d . . .
H4A H 0.6589 0.8265 0.9162 0.06(5) Uiso 1 1 calc R . .
H4B H 0.7640 0.6751 0.9085 0.15(13) Uiso 1 1 calc R . .
O12 O 0.6473(19) 0.909(2) 0.9755(4) 0.095(5) Uani 1 1 d . . .
C12 C 0.700(3) 1.075(2) 0.9742(5) 0.072(5) Uani 1 1 d . . .
H12 H 0.5970 1.1478 0.9766 0.23(19) Uiso 1 1 calc R . .
C22 C 0.783(3) 1.122(3) 0.9444(5) 0.084(6) Uani 1 1 d . . .
H221 H 0.8152 1.2433 0.9445 0.19(14) Uiso 1 1 calc R . .
H222 H 0.7035 1.1017 0.9276 1.7(12) Uiso 1 1 calc R . .
C32 C 0.951(3) 1.005(2) 0.9403(4) 0.085(7) Uani 1 1 d . . .
H32 H 1.0410 1.0304 0.9556 0.00(2) Uiso 1 1 calc R . .
C42 C 0.885(3) 0.822(2) 0.9423(4) 0.064(4) Uani 1 1 d . . .
H42 H 0.9853 0.7453 0.9408 0.01(3) Uiso 1 1 calc R . .
C52 C 0.799(3) 0.784(2) 0.9712(5) 0.074(5) Uani 1 1 d . . .
H52 H 0.8818 0.8071 0.9878 0.01(2) Uiso 1 1 calc R . .
C62 C 0.736(5) 1.090(4) 1.0291(7) 0.117(10) Uani 1 1 d . . .
H621 H 0.8243 1.1141 1.0441 0.12(11) Uiso 1 1 calc R . .
H622 H 0.6960 0.9729 1.0317 0.6(9) Uiso 1 1 calc R . .
H623 H 0.6410 1.1684 1.0319 2(5) Uiso 1 1 calc R . .
O22 O 0.808(2) 1.111(2) 0.9981(4) 0.101(5) Uani 1 1 d . . .
C72 C 0.727(6) 0.595(4) 0.9760(9) 0.138(16) Uani 1 1 d . . .
H721 H 0.6773 0.5857 0.9961 2(6) Uiso 1 1 calc R . .
H722 H 0.8206 0.5139 0.9740 2(6) Uiso 1 1 calc R . .
H723 H 0.6403 0.5713 0.9608 0.20(12) Uiso 1 1 calc R . .
O3 O -0.039(6) 0.289(4) 0.1291(9) 0.62(9) Uiso 1 1 d R . .
H111 H -0.0802 0.3717 0.1384 2.0(17) Uiso 1 1 calc R . .
C8 C 0.076(12) 0.384(8) 0.0816(15) 0.47(8) Uiso 1 1 d . . .
H81 H 0.0076 0.4646 0.0696 2(6) Uiso 1 1 calc R . .
H82 H 0.2004 0.4017 0.0804 0.01(2) Uiso 1 1 calc R . .
C9 C 0.000(11) 0.166(10) 0.0843(18) 0.8(2) Uiso 1 1 d . . .
H91 H 0.0925 0.0928 0.0914 0.00(2) Uiso 1 1 calc R . .
H92 H -0.0380 0.1275 0.0644 0.9(5) Uiso 1 1 calc R . .
H93 H -0.0947 0.1608 0.0985 0.9(5) Uiso 1 1 calc R . .

loop_
_atom_site_aniso_label
_atom_site_aniso_U_11
_atom_site_aniso_U_22
_atom_site_aniso_U_33
_atom_site_aniso_U_23
_atom_site_aniso_U_13
_atom_site_aniso_U_12
Pd1 0.0211(4) 0.0171(4) 0.0212(4) 0.0002(3) 0.0003(3) 0.0037(3)
Cl11 0.072(3) 0.090(3) 0.070(3) -0.008(2) -0.007(2) 0.002(3)
Cl12 0.101(4) 0.059(2) 0.073(3) 0.002(2) 0.010(3) 0.001(3)
N1 0.064(9) 0.068(9) 0.086(11) -0.015(8) 0.005(8) -0.002(8)
N2 0.059(8) 0.062(9) 0.076(9) -0.012(8) -0.002(7) 0.002(8)
O11 0.082(9) 0.068(8) 0.121(11) -0.022(7) -0.010(8) -0.002(8)
C11 0.060(11) 0.084(13) 0.074(12) 0.004(10) 0.010(9) 0.018(10)
C21 0.056(11) 0.128(18) 0.107(16) -0.032(14) 0.000(11) 0.030(12)
C31 0.057(10) 0.062(11) 0.109(16) 0.003(11) -0.016(10) -0.008(9)
C41 0.054(9) 0.064(10) 0.069(10) 0.004(9) 0.001(7) 0.006(9)
C51 0.067(11) 0.088(13) 0.065(11) 0.001(10) 0.010(9) 0.021(11)
C61 0.11(3) 0.20(3) 0.084(16) -0.014(19) -0.020(16) 0.08(3)
O21 0.092(10) 0.131(13) 0.068(8) -0.012(9) 0.006(7) 0.009(12)
C71 0.111(17) 0.21(4) 0.12(2) -0.09(3) -0.038(17) -0.02(2)
Pd2 0.0202(4) 0.0182(4) 0.0209(4) -0.0001(3) -0.0002(3) 0.0037(3)
Cl21 0.095(3) 0.068(3) 0.075(3) 0.007(2) 0.009(3) -0.001(3)
Cl22 0.063(3) 0.096(3) 0.074(3) -0.008(3) -0.003(2) 0.000(3)
N3 0.084(11) 0.058(8) 0.064(8) 0.002(7) 0.004(8) 0.000(8)
N4 0.069(10) 0.096(13) 0.059(9) -0.002(8) 0.011(8) -0.006(9)
O12 0.070(9) 0.093(11) 0.122(12) 0.017(9) 0.015(8) 0.000(9)
C12 0.077(12) 0.042(8) 0.098(14) -0.001(8) -0.004(11) 0.016(9)
C22 0.121(17) 0.061(11) 0.070(11) -0.014(9) 0.012(11) 0.031(12)
C32 0.15(2) 0.055(10) 0.053(10) 0.012(8) -0.009(11) -0.021(12)
C42 0.078(11) 0.056(9) 0.060(10) -0.006(7) -0.005(9) 0.005(9)
C52 0.082(13) 0.048(9) 0.092(13) -0.004(9) -0.001(11) 0.004(10)
C62 0.15(3) 0.095(19) 0.11(2) 0.003(16) 0.03(2) 0.040(19)
O22 0.130(14) 0.085(10) 0.086(10) 0.003(8) 0.006(10) 0.025(12)
C72 0.20(5) 0.07(2) 0.14(3) -0.011(19) 0.07(3) -0.01(3)

loop_
_atom_type_symbol
_atom_type_description
_atom_type_scat_dispersion_real
_atom_type_scat_dispersion_imag
_atom_type_scat_source
C C 0.0033 0.0016 'International Tables Vol C Tables 4.2.6.8 and 6.1.1.4'
H H 0.0000 0.0000 'International Tables Vol C Tables 4.2.6.8 and 6.1.1.4'
N N 0.0061 0.0033 'International Tables Vol C Tables 4.2.6.8 and 6.1.1.4'
O O 0.0106 0.0060 'International Tables Vol C Tables 4.2.6.8 and 6.1.1.4'
Cl Cl 0.1484 0.1585 'International Tables Vol C Tables 4.2.6.8 and 6.1.1.4'
Pd Pd -0.9988 1.0072 'International Tables Vol C Tables 4.2.6.8 and 6.1.1.4'

loop_
_geom_angle_atom_site_label_1
_geom_angle_atom_site_label_2
_geom_angle_atom_site_label_3
_geom_angle
_geom_angle_site_symmetry_1
_geom_angle_site_symmetry_3
_geom_angle_publ_flag
N2 Pd1 N1 86.3(7) . . ?
N2 Pd1 Cl11 92.0(4) . . ?
N1 Pd1 Cl11 178.0(5) . . ?
N2 Pd1 Cl12 175.5(5) . . ?
N1 Pd1 Cl12 89.2(5) . . ?
Cl11 Pd1 Cl12 92.5(2) . . ?
N2 Pd1 Pd2 88.4(5) . . ?
N1 Pd1 Pd2 89.0(5) . . ?
Cl11 Pd1 Pd2 92.15(14) . . ?
Cl12 Pd1 Pd2 91.18(15) . . ?
C41 N1 Pd1 107.6(11) . . ?
C41 N1 H1A 110.2 . . ?
Pd1 N1 H1A 110.1 . . ?
C41 N1 H1B 110.3 . . ?
Pd1 N1 H1B 110.2 . . ?
H1A N1 H1B 108.5 . . ?
C31 N2 Pd1 110.4(13) . . ?
C31 N2 H2A 109.4 . . ?
Pd1 N2 H2A 109.4 . . ?
C31 N2 H2B 109.7 . . ?
Pd1 N2 H2B 109.7 . . ?
H2A N2 H2B 108.1 . . ?
C51 O11 C11 111.8(16) . . ?
O21 C11 O11 112.3(18) . . ?
O21 C11 C21 110(2) . . ?
O11 C11 C21 108.0(17) . . ?
O21 C11 H11 108.7 . . ?
O11 C11 H11 108.9 . . ?
C21 C11 H11 108.9 . . ?
C11 C21 C31 113.2(19) . . ?
C11 C21 H211 109.0 . . ?
C31 C21 H211 109.0 . . ?
C11 C21 H212 108.8 . . ?
C31 C21 H212 109.0 . . ?
H211 C21 H212 107.8 . . ?
N2 C31 C41 110.0(17) . . ?
N2 C31 C21 112.9(18) . . ?
C41 C31 C21 108.2(17) . . ?
N2 C31 H31 108.6 . . ?
C41 C31 H31 108.6 . . ?
C21 C31 H31 108.6 . . ?
C51 C41 C31 113.3(16) . . ?
C51 C41 N1 113.5(16) . . ?
C31 C41 N1 103.1(15) . . ?
C51 C41 H41 108.9 . . ?
C31 C41 H41 109.0 . . ?
N1 C41 H41 108.9 . . ?
O11 C51 C71 104(2) . . ?
O11 C51 C41 111.0(16) . . ?
C71 C51 C41 112.4(17) . . ?
O11 C51 H51 110.3 . . ?
C71 C51 H51 108.4 . . ?
C41 C51 H51 110.2 . . ?
O21 C61 H611 109.7 . . ?
O21 C61 H612 109.7 . . ?
H611 C61 H612 109.5 . . ?
O21 C61 H613 109.1 . . ?
H611 C61 H613 109.5 . . ?
H612 C61 H613 109.5 . . ?
C11 O21 C61 111(2) . . ?
C51 C71 H711 109.9 . . ?
C51 C71 H712 111.2 . . ?
H711 C71 H712 109.5 . . ?
C51 C71 H713 107.3 . . ?
H711 C71 H713 109.5 . . ?
H712 C71 H713 109.5 . . ?
N3 Pd2 N4 84.2(7) . . ?
N3 Pd2 Cl22 173.9(5) . . ?
N4 Pd2 Cl22 89.7(5) . . ?
N3 Pd2 Cl21 93.2(5) . . ?
N4 Pd2 Cl21 177.0(6) . . ?
Cl22 Pd2 Cl21 92.9(2) . . ?
N3 Pd2 Pd1 88.7(5) . . ?
N4 Pd2 Pd1 89.4(6) . . ?
Cl22 Pd2 Pd1 91.25(15) . . ?
Cl21 Pd2 Pd1 91.98(15) . . ?
C32 N3 Pd2 116.2(14) . . ?
C32 N3 H3A 108.1 . . ?
Pd2 N3 H3A 108.2 . . ?
C32 N3 H3B 108.5 . . ?
Pd2 N3 H3B 108.2 . . ?
H3A N3 H3B 107.3 . . ?
C42 N4 Pd2 107.8(12) . . ?
C42 N4 H4A 110.2 . . ?
Pd2 N4 H4A 110.1 . . ?
C42 N4 H4B 110.1 . . ?
Pd2 N4 H4B 110.2 . . ?
H4A N4 H4B 108.5 . . ?
C12 O12 C52 111.4(16) . . ?
O22 C12 O12 110.6(17) . . ?
O22 C12 C22 110.3(19) . . ?
O12 C12 C22 113.5(18) . . ?
O22 C12 H12 107.4 . . ?
O12 C12 H12 107.2 . . ?
C22 C12 H12 107.6 . . ?
C12 C22 C32 108.1(16) . . ?
C12 C22 H221 109.9 . . ?
C32 C22 H221 110.2 . . ?
C12 C22 H222 110.1 . . ?
C32 C22 H222 110.0 . . ?
H221 C22 H222 108.5 . . ?
C42 C32 N3 106.2(15) . . ?
C42 C32 C22 104.4(19) . . ?
N3 C32 C22 107.0(16) . . ?
C42 C32 H32 113.0 . . ?
N3 C32 H32 112.8 . . ?
C22 C32 H32 112.9 . . ?
C32 C42 C52 113.3(15) . . ?
C32 C42 N4 107.3(15) . . ?
C52 C42 N4 114.1(17) . . ?
C32 C42 H42 107.1 . . ?
C52 C42 H42 107.4 . . ?
N4 C42 H42 107.1 . . ?
C42 C52 O12 109.0(16) . . ?
C42 C52 C72 117.6(19) . . ?
O12 C52 C72 108(2) . . ?
C42 C52 H52 107.2 . . ?
O12 C52 H52 107.2 . . ?
C72 C52 H52 107.8 . . ?
O22 C62 H621 109.7 . . ?
O22 C62 H622 108.9 . . ?
H621 C62 H622 109.5 . . ?
O22 C62 H623 109.8 . . ?
H621 C62 H623 109.5 . . ?
H622 C62 H623 109.5 . . ?
C12 O22 C62 116(2) . . ?
C52 C72 H721 109.0 . . ?
C52 C72 H722 109.7 . . ?
H721 C72 H722 109.5 . . ?
C52 C72 H723 109.7 . . ?
H721 C72 H723 109.5 . . ?
H722 C72 H723 109.5 . . ?
C8 O3 H111 108.5 . . ?
C9 C8 O3 62(4) . . ?
C9 C8 H81 118.3 . . ?
O3 C8 H81 118.5 . . ?
C9 C8 H82 116.3 . . ?
O3 C8 H82 117.2 . . ?
H81 C8 H82 114.7 . . ?
C8 C9 H91 110.5 . . ?
C8 C9 H92 110.0 . . ?
H91 C9 H92 109.5 . . ?
C8 C9 H93 108.0 . . ?
H91 C9 H93 109.5 . . ?
H92 C9 H93 109.5 . . ?

loop_
_geom_bond_atom_site_label_1
_geom_bond_atom_site_label_2
_geom_bond_distance
_geom_bond_site_symmetry_2
_geom_bond_publ_flag
Pd1 N2 1.950(16) . ?
Pd1 N1 2.001(16) . ?
Pd1 Cl11 2.279(5) . ?
Pd1 Cl12 2.277(5) . ?
Pd1 Pd2 3.2367(10) . ?
N1 C41 1.62(2) . ?
N1 H1A 0.9000 . ?
N1 H1B 0.9000 . ?
N2 C31 1.44(2) . ?
N2 H2A 0.9000 . ?
N2 H2B 0.9000 . ?
O11 C51 1.47(2) . ?
O11 C11 1.43(2) . ?
C11 O21 1.30(2) . ?
C11 C21 1.49(3) . ?
C11 H11 0.9800 . ?
C21 C31 1.50(3) . ?
C21 H211 0.9700 . ?
C21 H212 0.9700 . ?
C31 C41 1.52(2) . ?
C31 H31 0.9800 . ?
C41 C51 1.44(3) . ?
C41 H41 0.9800 . ?
C51 C71 1.55(3) . ?
C51 H51 0.9800 . ?
C61 O21 1.52(3) . ?
C61 H611 0.9600 . ?
C61 H612 0.9600 . ?
C61 H613 0.9600 . ?
C71 H711 0.9600 . ?
C71 H712 0.9600 . ?
C71 H713 0.9600 . ?
Pd2 N3 1.931(16) . ?
Pd2 N4 1.994(15) . ?
Pd2 Cl22 2.269(5) . ?
Pd2 Cl21 2.284(5) . ?
N3 C32 1.43(2) . ?
N3 H3A 0.9000 . ?
N3 H3B 0.9000 . ?
N4 C42 1.59(2) . ?
N4 H4A 0.9000 . ?
N4 H4B 0.9000 . ?
O12 C12 1.34(2) . ?
O12 C52 1.53(2) . ?
C12 O22 1.36(3) . ?
C12 C22 1.49(3) . ?
C12 H12 0.9800 . ?
C22 C32 1.59(3) . ?
C22 H221 0.9700 . ?
C22 H222 0.9700 . ?
C32 C42 1.50(3) . ?
C32 H32 0.9800 . ?
C42 C52 1.45(3) . ?
C42 H42 0.9800 . ?
C52 C72 1.57(4) . ?
C52 H52 0.9800 . ?
C62 O22 1.47(3) . ?
C62 H621 0.9600 . ?
C62 H622 0.9600 . ?
C62 H623 0.9600 . ?
C72 H721 0.9600 . ?
C72 H722 0.9600 . ?
C72 H723 0.9600 . ?
O3 C8 2.37(8) . ?
O3 H111 0.8200 . ?
C8 C9 1.78(10) . ?
C8 H81 0.9700 . ?
C8 H82 0.9700 . ?
C9 H91 0.9600 . ?
C9 H92 0.9600 . ?
C9 H93 0.9600 . ?

loop_
_geom_torsion_atom_site_label_1
_geom_torsion_atom_site_label_2
_geom_torsion_atom_site_label_3
_geom_torsion_atom_site_label_4
_geom_torsion
_geom_torsion_site_symmetry_1
_geom_torsion_site_symmetry_2
_geom_torsion_site_symmetry_3
_geom_torsion_site_symmetry_4
_geom_torsion_publ_flag
N2 Pd1 N1 C41 -12.0(11) . . . . ?
Cl11 Pd1 N1 C41 -48(16) . . . . ?
Cl12 Pd1 N1 C41 167.6(11) . . . . ?
Pd2 Pd1 N1 C41 76.4(11) . . . . ?
N1 Pd1 N2 C31 -16.5(13) . . . . ?
Cl11 Pd1 N2 C31 162.3(12) . . . . ?
Cl12 Pd1 N2 C31 -20(8) . . . . ?
Pd2 Pd1 N2 C31 -105.6(12) . . . . ?
C51 O11 C11 O21 -61(2) . . . . ?
C51 O11 C11 C21 61(2) . . . . ?
O21 C11 C21 C31 64(3) . . . . ?
O11 C11 C21 C31 -59(3) . . . . ?
Pd1 N2 C31 C41 43.7(18) . . . . ?
Pd1 N2 C31 C21 -77.2(19) . . . . ?
C11 C21 C31 N2 174.5(19) . . . . ?
C11 C21 C31 C41 53(3) . . . . ?
N2 C31 C41 C51 -174.3(17) . . . . ?
C21 C31 C41 C51 -51(2) . . . . ?
N2 C31 C41 N1 -51.3(19) . . . . ?
C21 C31 C41 N1 72(2) . . . . ?
Pd1 N1 C41 C51 158.8(13) . . . . ?
Pd1 N1 C41 C31 35.9(16) . . . . ?
C11 O11 C51 C71 178(2) . . . . ?
C11 O11 C51 C41 -60(2) . . . . ?
C31 C41 C51 O11 54(2) . . . . ?
N1 C41 C51 O11 -63(2) . . . . ?
C31 C41 C51 C71 171(2) . . . . ?
N1 C41 C51 C71 54(3) . . . . ?
O11 C11 O21 C61 -62(2) . . . . ?
C21 C11 O21 C61 177.5(19) . . . . ?
N2 Pd1 Pd2 N3 -90.0(6) . . . . ?
N1 Pd1 Pd2 N3 -176.3(7) . . . . ?
Cl11 Pd1 Pd2 N3 2.0(5) . . . . ?
Cl12 Pd1 Pd2 N3 94.5(5) . . . . ?
N2 Pd1 Pd2 N4 -174.2(7) . . . . ?
N1 Pd1 Pd2 N4 99.5(6) . . . . ?
Cl11 Pd1 Pd2 N4 -82.2(5) . . . . ?
Cl12 Pd1 Pd2 N4 10.4(5) . . . . ?
N2 Pd1 Pd2 Cl22 96.1(5) . . . . ?
N1 Pd1 Pd2 Cl22 9.8(5) . . . . ?
Cl11 Pd1 Pd2 Cl22 -171.9(2) . . . . ?
Cl12 Pd1 Pd2 Cl22 -79.36(19) . . . . ?
N2 Pd1 Pd2 Cl21 3.2(4) . . . . ?
N1 Pd1 Pd2 Cl21 -83.2(5) . . . . ?
Cl11 Pd1 Pd2 Cl21 95.2(2) . . . . ?
Cl12 Pd1 Pd2 Cl21 -172.3(2) . . . . ?
N4 Pd2 N3 C32 -14.3(15) . . . . ?
Cl22 Pd2 N3 C32 -14(6) . . . . ?
Cl21 Pd2 N3 C32 164.2(14) . . . . ?
Pd1 Pd2 N3 C32 -103.9(14) . . . . ?
N3 Pd2 N4 C42 -12.2(12) . . . . ?
Cl22 Pd2 N4 C42 167.8(12) . . . . ?
Cl21 Pd2 N4 C42 -42(11) . . . . ?
Pd1 Pd2 N4 C42 76.5(12) . . . . ?
C52 O12 C12 O22 -64(2) . . . . ?
C52 O12 C12 C22 60(2) . . . . ?
O22 C12 C22 C32 63(2) . . . . ?
O12 C12 C22 C32 -62(2) . . . . ?
Pd2 N3 C32 C42 38(2) . . . . ?
Pd2 N3 C32 C22 -73.3(17) . . . . ?
C12 C22 C32 C42 57(2) . . . . ?
C12 C22 C32 N3 169.2(17) . . . . ?
N3 C32 C42 C52 -172.2(18) . . . . ?
C22 C32 C42 C52 -59(2) . . . . ?
N3 C32 C42 N4 -45(2) . . . . ?
C22 C32 C42 N4 67.5(18) . . . . ?
Pd2 N4 C42 C32 35.0(18) . . . . ?
Pd2 N4 C42 C52 161.5(12) . . . . ?
C32 C42 C52 O12 58(2) . . . . ?
N4 C42 C52 O12 -65(2) . . . . ?
C32 C42 C52 C72 -179(3) . . . . ?
N4 C42 C52 C72 58(3) . . . . ?
C12 O12 C52 C42 -56(2) . . . . ?
C12 O12 C52 C72 175(2) . . . . ?
O12 C12 O22 C62 -60(2) . . . . ?
C22 C12 O22 C62 173.3(18) . . . . ?
